data_7006184
loop_
_publ_author_name
'Klika, Karel D.'
'Kivel\"a, Henri'
'Ovcharenko, Vladimir V.'
'Nieminen, Ville'
'Sillanp\"a\"a, Reijo'
'Arpalahti, Jorma'

_publ_section_title
;
 Synthesis and NMR characterization of the cis and trans isomers of
 [Pt(II)(N9-adeH)2(pz)2] and X-ray crystallography of the trans isomer.
;
_journal_issue 35
_journal_name_full 'Dalton transactions (Cambridge, England : 2003)'
_journal_page_first 3966
_journal_page_last 3970
_journal_paper_doi 10.1039/b709697f
_journal_year 2007
_chemical_compound_source 'synthesis as described'
_chemical_formula_moiety 'C18 H20 N14 Pt, 4(N O3), H2 O'
_chemical_formula_sum 'C18 H22 N18 O13 Pt'
_chemical_formula_weight 893.63
_chemical_name_systematic
;
?
;
_space_group_IT_number 14
_symmetry_cell_setting monoclinic
_symmetry_Int_Tables_number 14
_symmetry_space_group_name_Hall '-P 2ybc'
_symmetry_space_group_name_H-M 'P 1 21/c 1'
_atom_sites_solution_hydrogens geom
_atom_sites_solution_primary direct
_atom_sites_solution_secondary difmap
_cell_angle_alpha 90
_cell_angle_beta 95.512(2)
_cell_angle_gamma 90
_cell_formula_units_Z 4
_cell_length_a 10.8863(2)
_cell_length_b 11.0417(3)
_cell_length_c 24.5202(7)
_cell_measurement_reflns_used 5844
_cell_measurement_temperature 173(2)
_cell_measurement_theta_max 26.373
_cell_measurement_theta_min 0.407
_cell_measurement_wavelength 0.71073
_cell_volume 2933.78(13)
_computing_cell_refinement 'HKL Scalepack (Otwinowski & Minor 1997)'
_computing_data_collection 'Collect (Bruker AXS BV, 1997-2004)'
_computing_data_reduction 'HKL Denzo and Scalepack (Otwinowski & Minor 1997)'
_computing_molecular_graphics 'Ortep-3 for Windows (Farrugia, 1997)'
_computing_publication_material 'WinGX publication routines (Farrugia, 1999)'
_computing_structure_refinement 'SHELXL-97 (Sheldrick, 1997)'
_computing_structure_solution 'SHELXS-86 (Sheldrick, 1986)'
_diffrn_ambient_temperature 173(2)
_diffrn_detector 'CCD plate'
_diffrn_detector_area_resol_mean 9
_diffrn_measured_fraction_theta_full 0.996
_diffrn_measured_fraction_theta_max 0.996
_diffrn_measurement_device '95mm CCD camera on \k-goniostat'
_diffrn_measurement_device_type 'Nonius KappaCCD'
_diffrn_measurement_method '\f and \w'
_diffrn_radiation_monochromator 'horizonally mounted graphite crystal'
_diffrn_radiation_probe x-ray
_diffrn_radiation_type MoK\a
_diffrn_radiation_wavelength 0.71073
_diffrn_reflns_av_R_equivalents 0.0513
_diffrn_reflns_av_unetI/netI 0.0502
_diffrn_reflns_limit_h_max 11
_diffrn_reflns_limit_h_min -13
_diffrn_reflns_limit_k_max 13
_diffrn_reflns_limit_k_min -12
_diffrn_reflns_limit_l_max 30
_diffrn_reflns_limit_l_min -24
_diffrn_reflns_number 18581
_diffrn_reflns_theta_full 26.37
_diffrn_reflns_theta_max 26.37
_diffrn_reflns_theta_min 2.39
_diffrn_source 'Enraf Nonius FR590'
_exptl_absorpt_coefficient_mu 4.881
_exptl_absorpt_correction_T_max 0.557
_exptl_absorpt_correction_T_min 0.448
_exptl_absorpt_correction_type refdelf
_exptl_absorpt_process_details
;
Sheldrick, G.M. (anon) SHELX97 Release 97-2 (1998)
I/sigma threshold for reflections = 5.000
Delta(U)/lambda**2 = 0.000
Highest even order spherical harmonic = 6
Highest odd order spherical harmonic = 3
;
_exptl_crystal_colour colourless
_exptl_crystal_density_diffrn 2.023
_exptl_crystal_density_method 'not measured'
_exptl_crystal_description prism
_exptl_crystal_F_000 1752
_exptl_crystal_size_max 0.16
_exptl_crystal_size_mid 0.14
_exptl_crystal_size_min 0.12
_refine_diff_density_max 0.637
_refine_diff_density_min -0.660
_refine_diff_density_rms 0.138
_refine_ls_extinction_method none
_refine_ls_goodness_of_fit_ref 1.070
_refine_ls_hydrogen_treatment mixed
_refine_ls_matrix_type full
_refine_ls_number_parameters 493
_refine_ls_number_reflns 5988
_refine_ls_number_restraints 0
_refine_ls_restrained_S_all 1.070
_refine_ls_R_factor_all 0.0457
_refine_ls_R_factor_gt 0.0348
_refine_ls_shift/su_max 0.001
_refine_ls_shift/su_mean 0.000
_refine_ls_structure_factor_coef Fsqd
_refine_ls_weighting_details 'calc w=1/[\s^2^(Fo^2^)+(0.0000P)^2^+12.4521P] where P=(Fo^2^+2Fc^2^)/3'
_refine_ls_weighting_scheme calc
_refine_ls_wR_factor_gt 0.0643
_refine_ls_wR_factor_ref 0.0686
_reflns_number_gt 5103
_reflns_number_total 5988
_reflns_threshold_expression >2sigma(I)
_cod_data_source_file b709697f.txt
_cod_data_source_block 1
_cod_original_sg_symbol_H-M 'P 21/c'
_cod_database_code 7006184

loop_
_symmetry_equiv_pos_as_xyz
'x, y, z'
'-x, y+1/2, -z+1/2'
'-x, -y, -z'
'x, -y-1/2, z-1/2'

loop_
_atom_site_label
_atom_site_type_symbol
_atom_site_fract_x
_atom_site_fract_y
_atom_site_fract_z
_atom_site_U_iso_or_equiv
_atom_site_adp_type
_atom_site_occupancy
_atom_site_symmetry_multiplicity
_atom_site_calc_flag
_atom_site_refinement_flags
_atom_site_disorder_assembly
_atom_site_disorder_group
Pt Pt -0.009800(16) 0.859508(18) 0.118596(8) 0.01792(6) Uani 1 1 d . . .
OW O 0.4422(4) 0.7349(5) -0.11961(18) 0.0405(12) Uani 1 1 d . . .
H1OW H 0.392(6) 0.742(6) -0.148(3) 0.049 Uiso 1 1 d . . .
H2OW H 0.483(6) 0.683(7) -0.121(3) 0.049 Uiso 1 1 d . . .
N1A N -0.3566(4) 0.9925(4) 0.25998(19) 0.0264(10) Uani 1 1 d . . .
H1A H -0.393(5) 1.007(5) 0.288(2) 0.032 Uiso 1 1 d . . .
C2A C -0.2345(5) 0.9632(5) 0.2670(2) 0.0280(13) Uani 1 1 d . . .
H2A H -0.204(5) 0.957(5) 0.304(2) 0.034 Uiso 1 1 d . . .
N3A N -0.1670(4) 0.9340(4) 0.22790(18) 0.0270(10) Uani 1 1 d . . .
C4A C -0.2313(4) 0.9384(5) 0.1780(2) 0.0211(11) Uani 1 1 d . . .
C5A C -0.3528(4) 0.9717(5) 0.1665(2) 0.0197(11) Uani 1 1 d . . .
C6A C -0.4237(5) 1.0001(5) 0.2099(2) 0.0257(12) Uani 1 1 d . . .
N6A N -0.5403(4) 1.0298(6) 0.2052(2) 0.0400(14) Uani 1 1 d . . .
H6A1 H -0.579(5) 1.049(6) 0.168(3) 0.048 Uiso 1 1 d . . .
H6A2 H -0.579(6) 1.032(6) 0.233(3) 0.048 Uiso 1 1 d . . .
N7A N -0.3794(4) 0.9664(4) 0.11077(19) 0.0251(10) Uani 1 1 d . . .
H7A H -0.440(5) 0.990(5) 0.087(2) 0.030 Uiso 1 1 d . . .
C8A C -0.2774(4) 0.9303(5) 0.0897(2) 0.0226(11) Uani 1 1 d . . .
H8A H -0.271(4) 0.917(5) 0.052(2) 0.027 Uiso 1 1 d . . .
N9A N -0.1844(3) 0.9109(4) 0.12926(16) 0.0193(9) Uani 1 1 d . . .
N1B N 0.3373(4) 0.7527(4) -0.02714(18) 0.0234(10) Uani 1 1 d . . .
H1B H 0.374(5) 0.747(5) -0.054(2) 0.028 Uiso 1 1 d . . .
C2B C 0.2175(5) 0.7896(5) -0.0333(2) 0.0232(11) Uani 1 1 d . . .
H2B H 0.187(4) 0.798(5) -0.072(2) 0.028 Uiso 1 1 d . . .
N3B N 0.1495(3) 0.8130(4) 0.00659(17) 0.0207(9) Uani 1 1 d . . .
C4B C 0.2114(4) 0.7958(4) 0.0569(2) 0.0187(10) Uani 1 1 d . . .
C5B C 0.3338(4) 0.7613(4) 0.06652(19) 0.0187(10) Uani 1 1 d . . .
N6B N 0.5164(4) 0.6969(5) 0.0253(2) 0.0314(12) Uani 1 1 d . . .
H6B1 H 0.550(5) 0.681(6) 0.053(3) 0.038 Uiso 1 1 d . . .
H6B2 H 0.555(5) 0.684(6) -0.002(3) 0.038 Uiso 1 1 d . . .
C6B C 0.4024(4) 0.7356(5) 0.0225(2) 0.0245(12) Uani 1 1 d . . .
N7B N 0.3596(4) 0.7568(4) 0.12277(18) 0.0213(10) Uani 1 1 d . . .
H7B H 0.423(5) 0.738(5) 0.136(2) 0.026 Uiso 1 1 d . . .
C8B C 0.2566(4) 0.7873(5) 0.1444(2) 0.0214(11) Uani 1 1 d . . .
H8B H 0.256(5) 0.791(5) 0.180(2) 0.026 Uiso 1 1 d . . .
N9B N 0.1646(3) 0.8112(4) 0.10657(17) 0.0199(9) Uani 1 1 d . . .
N11 N -0.0603(3) 0.6864(4) 0.10361(17) 0.0211(9) Uani 1 1 d . . .
N12 N -0.1141(4) 0.4432(4) 0.0856(2) 0.0358(12) Uani 1 1 d . . .
C11 C -0.0442(4) 0.6055(5) 0.1445(2) 0.0244(12) Uani 1 1 d . . .
H11 H -0.0135 0.6311 0.1802 0.029 Uiso 1 1 calc R . .
C12 C -0.0722(5) 0.4849(5) 0.1347(2) 0.0272(12) Uani 1 1 d . . .
H12 H -0.0610 0.4293 0.1643 0.033 Uiso 1 1 calc R . .
C13 C -0.1302(5) 0.5253(6) 0.0457(3) 0.0371(15) Uani 1 1 d . . .
H13 H -0.1600 0.4991 0.0100 0.045 Uiso 1 1 calc R . .
C14 C -0.1053(4) 0.6467(5) 0.0542(2) 0.0282(12) Uani 1 1 d . . .
H14 H -0.1203 0.7024 0.0248 0.034 Uiso 1 1 calc R . .
N21 N 0.0478(3) 1.0288(4) 0.13620(17) 0.0207(9) Uani 1 1 d . . .
N22 N 0.1364(4) 1.2596(4) 0.1603(2) 0.0328(11) Uani 1 1 d . . .
C21 C 0.0942(5) 1.0579(5) 0.1876(2) 0.0264(12) Uani 1 1 d . . .
H21 H 0.0972 0.9991 0.2160 0.032 Uiso 1 1 calc R . .
C22 C 0.1369(5) 1.1730(5) 0.1985(2) 0.0345(14) Uani 1 1 d . . .
H22 H 0.1683 1.1922 0.2349 0.041 Uiso 1 1 calc R . .
C23 C 0.0902(5) 1.2284(5) 0.1104(2) 0.0283(12) Uani 1 1 d . . .
H23 H 0.0870 1.2876 0.0822 0.034 Uiso 1 1 calc R . .
C24 C 0.0461(4) 1.1127(5) 0.0974(2) 0.0225(11) Uani 1 1 d . . .
H24 H 0.0148 1.0938 0.0609 0.027 Uiso 1 1 calc R . .
N31 N 0.1925(4) 0.7563(4) -0.21312(19) 0.0298(11) Uani 1 1 d . . .
O31 O 0.3037(3) 0.7463(4) -0.22191(16) 0.0398(11) Uani 1 1 d . . .
O32 O 0.1668(4) 0.7915(4) -0.16699(16) 0.0365(10) Uani 1 1 d . . .
O33 O 0.1094(4) 0.7309(4) -0.24969(17) 0.0443(11) Uani 1 1 d . . .
N41 N 0.6840(4) 0.5390(5) -0.09333(19) 0.0327(11) Uani 1 1 d . . .
O41 O 0.6714(4) 0.5982(6) -0.05168(19) 0.0735(19) Uani 1 1 d . . .
O42 O 0.5942(3) 0.5321(4) -0.12984(16) 0.0398(11) Uani 1 1 d . . .
O43 O 0.7818(3) 0.4858(4) -0.09946(16) 0.0358(10) Uani 1 1 d . . .
N51 N -0.6680(4) 1.0764(5) 0.05835(19) 0.0307(11) Uani 1 1 d . . .
O51 O -0.5704(3) 1.0456(4) 0.03849(16) 0.0414(11) Uani 1 1 d . . .
O52 O -0.6824(3) 1.0515(4) 0.10693(16) 0.0369(10) Uani 1 1 d . . .
O53 O -0.7501(4) 1.1277(5) 0.02856(17) 0.0583(15) Uani 1 1 d . . .
N61 N 0.6375(4) 0.6247(5) 0.1722(2) 0.0332(12) Uani 1 1 d . . .
O61 O 0.5488(3) 0.6782(4) 0.19233(16) 0.0404(11) Uani 1 1 d . . .
O62 O 0.6631(3) 0.6539(5) 0.12513(17) 0.0479(12) Uani 1 1 d . . .
O63 O 0.6972(4) 0.5489(5) 0.19978(18) 0.0494(13) Uani 1 1 d . . .

loop_
_atom_site_aniso_label
_atom_site_aniso_U_11
_atom_site_aniso_U_22
_atom_site_aniso_U_33
_atom_site_aniso_U_23
_atom_site_aniso_U_13
_atom_site_aniso_U_12
Pt 0.01741(10) 0.01836(10) 0.01860(10) -0.00042(9) 0.00480(7) 0.00104(8)
OW 0.034(2) 0.061(4) 0.026(2) -0.002(2) 0.0050(18) 0.015(2)
N1A 0.034(3) 0.029(3) 0.019(2) 0.001(2) 0.0103(19) 0.005(2)
C2A 0.033(3) 0.031(3) 0.020(3) 0.008(2) 0.006(2) 0.005(2)
N3A 0.027(2) 0.033(3) 0.020(2) 0.005(2) 0.0021(18) 0.005(2)
C4A 0.028(3) 0.020(3) 0.016(3) 0.004(2) 0.003(2) 0.003(2)
C5A 0.021(2) 0.017(3) 0.022(3) 0.002(2) 0.004(2) 0.0009(19)
C6A 0.027(3) 0.030(3) 0.022(3) -0.002(2) 0.008(2) 0.001(2)
N6A 0.028(3) 0.070(4) 0.023(3) 0.006(3) 0.013(2) 0.017(3)
N7A 0.017(2) 0.033(3) 0.026(3) 0.000(2) 0.0036(17) 0.0049(19)
C8A 0.023(2) 0.027(3) 0.019(3) -0.004(2) 0.005(2) 0.000(2)
N9A 0.020(2) 0.020(2) 0.017(2) -0.0016(18) 0.0029(16) 0.0005(17)
N1B 0.026(2) 0.027(3) 0.018(2) -0.003(2) 0.0073(18) 0.0009(19)
C2B 0.028(3) 0.026(3) 0.015(3) -0.004(2) 0.001(2) 0.001(2)
N3B 0.021(2) 0.023(2) 0.018(2) -0.0045(19) 0.0016(16) -0.0016(17)
C4B 0.019(2) 0.015(3) 0.023(3) -0.001(2) 0.0047(19) -0.0007(19)
C5B 0.024(2) 0.017(3) 0.015(2) 0.002(2) 0.0061(19) -0.003(2)
N6B 0.025(2) 0.047(3) 0.024(3) 0.002(3) 0.009(2) 0.006(2)
C6B 0.022(2) 0.023(3) 0.029(3) 0.001(2) 0.005(2) 0.002(2)
N7B 0.016(2) 0.027(3) 0.021(2) 0.001(2) 0.0032(17) 0.0012(18)
C8B 0.024(3) 0.025(3) 0.016(3) -0.002(2) 0.001(2) 0.004(2)
N9B 0.018(2) 0.019(2) 0.023(2) 0.0019(19) 0.0055(17) -0.0001(17)
N11 0.0146(19) 0.024(2) 0.026(2) -0.003(2) 0.0062(17) 0.0004(17)
N12 0.039(3) 0.027(3) 0.041(3) -0.005(2) 0.000(2) 0.000(2)
C11 0.024(3) 0.026(3) 0.024(3) -0.003(2) 0.006(2) -0.003(2)
C12 0.032(3) 0.018(3) 0.032(3) 0.009(2) 0.005(2) 0.000(2)
C13 0.035(3) 0.041(4) 0.034(3) -0.010(3) -0.005(3) 0.000(3)
C14 0.029(3) 0.028(3) 0.028(3) 0.001(3) 0.000(2) 0.000(2)
N21 0.016(2) 0.026(3) 0.021(2) 0.0027(19) 0.0047(16) 0.0015(17)
N22 0.037(3) 0.029(3) 0.033(3) -0.006(2) 0.005(2) -0.002(2)
C21 0.028(3) 0.029(3) 0.022(3) -0.002(2) 0.000(2) -0.001(2)
C22 0.041(3) 0.035(4) 0.027(3) -0.007(3) 0.003(2) -0.002(3)
C23 0.031(3) 0.024(3) 0.032(3) 0.005(2) 0.012(2) 0.003(2)
C24 0.025(3) 0.022(3) 0.023(3) -0.001(2) 0.009(2) 0.004(2)
N31 0.034(3) 0.025(3) 0.030(3) 0.002(2) 0.005(2) -0.005(2)
O31 0.033(2) 0.057(3) 0.030(2) -0.001(2) 0.0078(17) 0.000(2)
O32 0.047(2) 0.041(3) 0.023(2) -0.0038(19) 0.0115(18) 0.0009(19)
O33 0.035(2) 0.064(3) 0.032(2) -0.012(2) -0.0035(18) -0.004(2)
N41 0.035(3) 0.040(3) 0.024(3) 0.004(2) 0.007(2) 0.007(2)
O41 0.053(3) 0.132(5) 0.034(3) -0.037(3) -0.005(2) 0.040(3)
O42 0.035(2) 0.057(3) 0.027(2) -0.009(2) 0.0010(17) 0.007(2)
O43 0.033(2) 0.036(3) 0.040(2) -0.001(2) 0.0120(18) 0.0074(18)
N51 0.027(2) 0.035(3) 0.030(3) 0.000(2) 0.001(2) 0.004(2)
O51 0.029(2) 0.065(3) 0.031(2) -0.001(2) 0.0077(17) 0.013(2)
O52 0.031(2) 0.052(3) 0.027(2) 0.009(2) 0.0054(16) -0.0024(19)
O53 0.047(3) 0.102(4) 0.027(2) 0.014(3) 0.0105(19) 0.040(3)
N61 0.025(2) 0.043(3) 0.031(3) 0.008(2) 0.000(2) -0.004(2)
O61 0.032(2) 0.057(3) 0.032(2) 0.003(2) 0.0040(17) 0.014(2)
O62 0.030(2) 0.084(4) 0.031(2) 0.021(2) 0.0066(17) -0.001(2)
O63 0.043(2) 0.067(3) 0.039(3) 0.021(2) 0.007(2) 0.024(2)

loop_
_geom_angle_atom_site_label_1
_geom_angle_atom_site_label_2
_geom_angle_atom_site_label_3
_geom_angle
_geom_angle_site_symmetry_1
_geom_angle_site_symmetry_3
_geom_angle_publ_flag
N21 Pt N11 177.02(16) . . ?
N21 Pt N9B 89.91(16) . . ?
N11 Pt N9B 88.10(16) . . ?
N21 Pt N9A 89.38(16) . . ?
N11 Pt N9A 92.65(16) . . ?
N9B Pt N9A 178.65(17) . . ?
H1OW OW H2OW 113(7) . . ?
C2A N1A C6A 123.8(4) . . ?
C2A N1A H1A 118(4) . . ?
C6A N1A H1A 118(4) . . ?
N3A C2A N1A 125.3(5) . . ?
N3A C2A H2A 121(3) . . ?
N1A C2A H2A 113(3) . . ?
C2A N3A C4A 112.2(4) . . ?
N3A C4A C5A 126.8(5) . . ?
N3A C4A N9A 125.1(4) . . ?
C5A C4A N9A 108.1(4) . . ?
N7A C5A C4A 107.5(4) . . ?
N7A C5A C6A 133.2(5) . . ?
C4A C5A C6A 119.3(5) . . ?
N6A C6A N1A 121.6(5) . . ?
N6A C6A C5A 126.0(5) . . ?
N1A C6A C5A 112.4(4) . . ?
C6A N6A H6A1 118(4) . . ?
C6A N6A H6A2 120(5) . . ?
H6A1 N6A H6A2 122(6) . . ?
C8A N7A C5A 107.1(4) . . ?
C8A N7A H7A 116(4) . . ?
C5A N7A H7A 136(4) . . ?
N7A C8A N9A 111.5(5) . . ?
N7A C8A H8A 125(3) . . ?
N9A C8A H8A 124(3) . . ?
C8A N9A C4A 105.9(4) . . ?
C8A N9A Pt 126.9(3) . . ?
C4A N9A Pt 127.2(3) . . ?
C6B N1B C2B 123.5(4) . . ?
C6B N1B H1B 118(4) . . ?
C2B N1B H1B 118(4) . . ?
N3B C2B N1B 125.5(5) . . ?
N3B C2B H2B 123(3) . . ?
N1B C2B H2B 112(3) . . ?
C2B N3B C4B 112.6(4) . . ?
N3B C4B N9B 126.3(4) . . ?
N3B C4B C5B 125.2(4) . . ?
N9B C4B C5B 108.5(4) . . ?
N7B C5B C4B 106.2(4) . . ?
N7B C5B C6B 133.7(5) . . ?
C4B C5B C6B 120.0(5) . . ?
C6B N6B H6B1 120(5) . . ?
C6B N6B H6B2 124(4) . . ?
H6B1 N6B H6B2 116(6) . . ?
N6B C6B N1B 120.2(5) . . ?
N6B C6B C5B 126.7(5) . . ?
N1B C6B C5B 113.0(4) . . ?
C8B N7B C5B 106.9(4) . . ?
C8B N7B H7B 131(4) . . ?
C5B N7B H7B 122(4) . . ?
N9B C8B N7B 112.4(5) . . ?
N9B C8B H8B 128(3) . . ?
N7B C8B H8B 120(3) . . ?
C8B N9B C4B 106.0(4) . . ?
C8B N9B Pt 127.4(3) . . ?
C4B N9B Pt 126.5(3) . . ?
C14 N11 C11 118.0(5) . . ?
C14 N11 Pt 123.1(4) . . ?
C11 N11 Pt 118.8(3) . . ?
C12 N12 C13 116.0(5) . . ?
N11 C11 C12 120.0(5) . . ?
N11 C11 H11 120.0 . . ?
C12 C11 H11 120.0 . . ?
N12 C12 C11 122.9(5) . . ?
N12 C12 H12 118.6 . . ?
C11 C12 H12 118.6 . . ?
N12 C13 C14 122.8(6) . . ?
N12 C13 H13 118.6 . . ?
C14 C13 H13 118.6 . . ?
N11 C14 C13 120.3(5) . . ?
N11 C14 H14 119.8 . . ?
C13 C14 H14 119.8 . . ?
C24 N21 C21 118.8(5) . . ?
C24 N21 Pt 120.9(4) . . ?
C21 N21 Pt 120.3(4) . . ?
C23 N22 C22 115.9(5) . . ?
N21 C21 C22 119.4(5) . . ?
N21 C21 H21 120.3 . . ?
C22 C21 H21 120.3 . . ?
N22 C22 C21 123.3(5) . . ?
N22 C22 H22 118.4 . . ?
C21 C22 H22 118.4 . . ?
N22 C23 C24 122.9(5) . . ?
N22 C23 H23 118.6 . . ?
C24 C23 H23 118.6 . . ?
N21 C24 C23 119.8(5) . . ?
N21 C24 H24 120.1 . . ?
C23 C24 H24 120.1 . . ?
O33 N31 O32 120.8(5) . . ?
O33 N31 O31 120.3(5) . . ?
O32 N31 O31 119.0(5) . . ?
O41 N41 O43 121.2(5) . . ?
O41 N41 O42 118.7(5) . . ?
O43 N41 O42 120.1(5) . . ?
O53 N51 O52 121.0(4) . . ?
O53 N51 O51 119.0(5) . . ?
O52 N51 O51 119.9(4) . . ?
O63 N61 O62 122.0(5) . . ?
O63 N61 O61 119.2(5) . . ?
O62 N61 O61 118.8(5) . . ?

loop_
_geom_bond_atom_site_label_1
_geom_bond_atom_site_label_2
_geom_bond_distance
_geom_bond_site_symmetry_2
_geom_bond_publ_flag
Pt N21 2.006(4) . ?
Pt N11 2.013(4) . ?
Pt N9B 2.020(4) . ?
Pt N9A 2.025(4) . ?
OW H1OW 0.84(7) . ?
OW H2OW 0.73(7) . ?
N1A C2A 1.363(7) . ?
N1A C6A 1.369(7) . ?
N1A H1A 0.84(6) . ?
C2A N3A 1.304(7) . ?
C2A H2A 0.94(6) . ?
N3A C4A 1.352(6) . ?
C4A C5A 1.376(7) . ?
C4A N9A 1.376(6) . ?
C5A N7A 1.370(6) . ?
C5A C6A 1.409(7) . ?
C6A N6A 1.306(7) . ?
N6A H6A1 0.98(7) . ?
N6A H6A2 0.83(6) . ?
N7A C8A 1.330(6) . ?
N7A H7A 0.87(6) . ?
C8A N9A 1.349(6) . ?
C8A H8A 0.94(5) . ?
N1B C6B 1.361(7) . ?
N1B C2B 1.361(6) . ?
N1B H1B 0.81(6) . ?
C2B N3B 1.308(6) . ?
C2B H2B 0.98(5) . ?
N3B C4B 1.362(6) . ?
C4B N9B 1.375(6) . ?
C4B C5B 1.385(6) . ?
C5B N7B 1.382(6) . ?
C5B C6B 1.400(7) . ?
N6B C6B 1.308(7) . ?
N6B H6B1 0.75(6) . ?
N6B H6B2 0.82(6) . ?
N7B C8B 1.330(6) . ?
N7B H7B 0.76(5) . ?
C8B N9B 1.325(6) . ?
C8B H8B 0.87(5) . ?
N11 C14 1.337(7) . ?
N11 C11 1.342(7) . ?
N12 C12 1.328(7) . ?
N12 C13 1.331(8) . ?
C11 C12 1.383(7) . ?
C11 H11 0.9500 . ?
C12 H12 0.9500 . ?
C13 C14 1.379(8) . ?
C13 H13 0.9500 . ?
C14 H14 0.9500 . ?
N21 C24 1.327(6) . ?
N21 C21 1.351(6) . ?
N22 C23 1.325(7) . ?
N22 C22 1.337(7) . ?
C21 C22 1.370(8) . ?
C21 H21 0.9500 . ?
C22 H22 0.9500 . ?
C23 C24 1.390(7) . ?
C23 H23 0.9500 . ?
C24 H24 0.9500 . ?
N31 O33 1.243(6) . ?
N31 O32 1.252(6) . ?
N31 O31 1.255(6) . ?
N41 O41 1.231(6) . ?
N41 O43 1.238(6) . ?
N41 O42 1.263(6) . ?
N51 O53 1.236(6) . ?
N51 O52 1.247(6) . ?
N51 O51 1.257(5) . ?
N61 O63 1.223(6) . ?
N61 O62 1.256(6) . ?
N61 O61 1.271(6) . ?

loop_
_geom_hbond_atom_site_label_D
_geom_hbond_atom_site_label_H
_geom_hbond_atom_site_label_A
_geom_hbond_distance_DH
_geom_hbond_distance_HA
_geom_hbond_distance_DA
_geom_hbond_angle_DHA
_geom_hbond_site_symmetry_A
OW H1OW O31 0.84(7) 1.98(7) 2.803(6) 168(6) .
OW H2OW O42 0.73(7) 2.08(7) 2.810(6) 176(8) .
N1A H1A O42 0.84(6) 2.08(6) 2.817(6) 147(5) 4_476
N6A H6A2 O63 0.83(6) 2.19(7) 3.025(6) 174(6) 2
N6A H6A1 O52 0.98(7) 1.79(7) 2.747(7) 163(6) .
N7A H7A O51 0.87(6) 1.88(6) 2.742(6) 178(6) .
N1B H1B OW 0.81(6) 1.84(6) 2.642(6) 175(6) .
N6B H6B1 O62 0.75(6) 2.09(6) 2.831(6) 171(7) .
N6B H6B2 O41 0.82(6) 2.08(6) 2.865(6) 160(6) .
N7B H7B O61 0.76(5) 1.96(5) 2.688(6) 160(6) .
C2B H2B O32 0.98(5) 2.32(6) 3.271(6) 164(4) .

loop_
_geom_torsion_atom_site_label_1
_geom_torsion_atom_site_label_2
_geom_torsion_atom_site_label_3
_geom_torsion_atom_site_label_4
_geom_torsion
_geom_torsion_site_symmetry_1
_geom_torsion_site_symmetry_2
_geom_torsion_site_symmetry_3
_geom_torsion_site_symmetry_4
_geom_torsion_publ_flag
C6A N1A C2A N3A -2.9(9) . . . . ?
N1A C2A N3A C4A 1.5(8) . . . . ?
C2A N3A C4A C5A 1.5(8) . . . . ?
C2A N3A C4A N9A -179.3(5) . . . . ?
N3A C4A C5A N7A 178.4(5) . . . . ?
N9A C4A C5A N7A -0.9(6) . . . . ?
N3A C4A C5A C6A -3.0(8) . . . . ?
N9A C4A C5A C6A 177.6(5) . . . . ?
C2A N1A C6A N6A -179.2(6) . . . . ?
C2A N1A C6A C5A 1.2(8) . . . . ?
N7A C5A C6A N6A 0.0(10) . . . . ?
C4A C5A C6A N6A -178.1(6) . . . . ?
N7A C5A C6A N1A 179.6(5) . . . . ?
C4A C5A C6A N1A 1.5(7) . . . . ?
C4A C5A N7A C8A 0.4(6) . . . . ?
C6A C5A N7A C8A -177.8(6) . . . . ?
C5A N7A C8A N9A 0.3(6) . . . . ?
N7A C8A N9A C4A -0.8(6) . . . . ?
N7A C8A N9A Pt -178.3(4) . . . . ?
N3A C4A N9A C8A -178.3(5) . . . . ?
C5A C4A N9A C8A 1.1(6) . . . . ?
N3A C4A N9A Pt -0.9(8) . . . . ?
C5A C4A N9A Pt 178.5(3) . . . . ?
N21 Pt N9A C8A 105.3(4) . . . . ?
N11 Pt N9A C8A -76.9(4) . . . . ?
N9B Pt N9A C8A 47(8) . . . . ?
N21 Pt N9A C4A -71.6(4) . . . . ?
N11 Pt N9A C4A 106.2(4) . . . . ?
N9B Pt N9A C4A -130(7) . . . . ?
C6B N1B C2B N3B -0.1(9) . . . . ?
N1B C2B N3B C4B -0.5(8) . . . . ?
C2B N3B C4B N9B -179.0(5) . . . . ?
C2B N3B C4B C5B 2.0(7) . . . . ?
N3B C4B C5B N7B 178.9(5) . . . . ?
N9B C4B C5B N7B -0.3(6) . . . . ?
N3B C4B C5B C6B -3.0(8) . . . . ?
N9B C4B C5B C6B 177.9(5) . . . . ?
C2B N1B C6B N6B 178.1(5) . . . . ?
C2B N1B C6B C5B -0.7(7) . . . . ?
N7B C5B C6B N6B 0.9(10) . . . . ?
C4B C5B C6B N6B -176.7(6) . . . . ?
N7B C5B C6B N1B 179.7(5) . . . . ?
C4B C5B C6B N1B 2.1(7) . . . . ?
C4B C5B N7B C8B 0.1(6) . . . . ?
C6B C5B N7B C8B -177.7(6) . . . . ?
C5B N7B C8B N9B 0.2(6) . . . . ?
N7B C8B N9B C4B -0.3(6) . . . . ?
N7B C8B N9B Pt 179.3(3) . . . . ?
N3B C4B N9B C8B -178.7(5) . . . . ?
C5B C4B N9B C8B 0.4(6) . . . . ?
N3B C4B N9B Pt 1.6(7) . . . . ?
C5B C4B N9B Pt -179.3(3) . . . . ?
N21 Pt N9B C8B 78.1(5) . . . . ?
N11 Pt N9B C8B -99.7(5) . . . . ?
N9A Pt N9B C8B 136(7) . . . . ?
N21 Pt N9B C4B -102.3(4) . . . . ?
N11 Pt N9B C4B 79.9(4) . . . . ?
N9A Pt N9B C4B -44(8) . . . . ?
N21 Pt N11 C14 -143(3) . . . . ?
N9B Pt N11 C14 -94.6(4) . . . . ?
N9A Pt N11 C14 84.3(4) . . . . ?
N21 Pt N11 C11 35(3) . . . . ?
N9B Pt N11 C11 82.9(3) . . . . ?
N9A Pt N11 C11 -98.2(3) . . . . ?
C14 N11 C11 C12 0.9(7) . . . . ?
Pt N11 C11 C12 -176.7(4) . . . . ?
C13 N12 C12 C11 -1.2(8) . . . . ?
N11 C11 C12 N12 0.7(8) . . . . ?
C12 N12 C13 C14 0.0(8) . . . . ?
C11 N11 C14 C13 -2.1(7) . . . . ?
Pt N11 C14 C13 175.4(4) . . . . ?
N12 C13 C14 N11 1.7(8) . . . . ?
N11 Pt N21 C24 140(3) . . . . ?
N9B Pt N21 C24 92.0(4) . . . . ?
N9A Pt N21 C24 -86.9(4) . . . . ?
N11 Pt N21 C21 -37(3) . . . . ?
N9B Pt N21 C21 -85.2(4) . . . . ?
N9A Pt N21 C21 95.9(4) . . . . ?
C24 N21 C21 C22 0.6(7) . . . . ?
Pt N21 C21 C22 177.9(4) . . . . ?
C23 N22 C22 C21 0.8(8) . . . . ?
N21 C21 C22 N22 -0.7(8) . . . . ?
C22 N22 C23 C24 -0.9(7) . . . . ?
C21 N21 C24 C23 -0.8(7) . . . . ?
Pt N21 C24 C23 -178.0(3) . . . . ?
N22 C23 C24 N21 1.0(7) . . . . ?
